data_4119476
loop_
_publ_author_name
'Michael K. Coggins'
'Vlad Martin-Diaconescu'
'Serena DeBeer'
'Julie A. Kovacs'

_publ_contact_author_address
;
Department of Chemistry
University of Washington
Seattle
Washington, 98195, USA
;
_publ_contact_author_email kaminsky@chem.washington.edu
_publ_contact_author_fax 00(206)6858665
_publ_contact_author_name 'Werner Kaminsky'
_publ_contact_author_phone 00(206)5437585
_publ_section_title
;
 Correlation Between Structural, Spectroscopic, and Reactivity Properties
 Within a Series of Structurally Analogous Metastable
 Manganese(III)-Alkylperoxo Complexes
;
_journal_name_full 'Journal of the American Chemical Society'
_journal_page_first 4260
_journal_page_last 4272
_journal_paper_doi 10.1021/ja308915x
_journal_volume 135
_journal_year 2013
_chemical_absolute_configuration ad
_chemical_formula_moiety 'C25 H38 Mn N4 O2 S, C24 H20 B, C4 H10 O'
_chemical_formula_sum 'C53 H68 B Mn N4 O3 S'
_chemical_formula_weight 906.92
_chemical_name_common ben04
_space_group_IT_number 33
_symmetry_cell_setting orthorhombic
_symmetry_Int_Tables_number 33
_symmetry_space_group_name_Hall 'P 2c -2n'
_symmetry_space_group_name_H-M 'P n a 21'
_atom_sites_solution_hydrogens geom
_atom_sites_solution_primary direct
_atom_sites_solution_secondary difmap
_audit_conform_dict_location ftp://ftp.iucr.org/pub/cif_core.dic
_audit_conform_dict_name cif_core.dic
_audit_conform_dict_version 2.4
_audit_creation_date 2011-09-26T14:55:19-00:00
_audit_creation_method 'WinGX routine CIF_UPDATE'
_cell_angle_alpha 90
_cell_angle_beta 90
_cell_angle_gamma 90
_cell_formula_units_Z 4
_cell_length_a 17.265(2)
_cell_length_b 25.499(3)
_cell_length_c 11.2048(14)
_cell_measurement_reflns_used 123
_cell_measurement_temperature 100(2)
_cell_measurement_theta_max 20
_cell_measurement_theta_min 3
_cell_volume 4932.8(10)
_computing_cell_refinement 'SAINT (Bruker, 2007)'
_computing_data_collection 'APEX2 (Bruker, 2007)'
_computing_data_reduction 'SAINT (Bruker, 2007)'
_computing_molecular_graphics 'ORTEP-3 for Windows (Farrugia, 1997)'
_computing_publication_material 'SHELXL-97 (Sheldrick, 1997)'
_computing_structure_refinement 'SHELXL-97 (Sheldrick, 2008)'
_computing_structure_solution 'SHELXS97 (Sheldrick, 1997)'
_diffrn_ambient_temperature 100(2)
_diffrn_measured_fraction_theta_full 0.989
_diffrn_measured_fraction_theta_max 0.989
_diffrn_measurement_device_type 'Bruker APEXII CCD area-detector'
_diffrn_measurement_method '\f and \w scans'
_diffrn_radiation_monochromator graphite
_diffrn_radiation_type MoK\a
_diffrn_radiation_wavelength 0.71073
_diffrn_reflns_av_R_equivalents 0.42
_diffrn_reflns_av_unetI/netI 0.1982
_diffrn_reflns_limit_h_max 20
_diffrn_reflns_limit_h_min -20
_diffrn_reflns_limit_k_max 30
_diffrn_reflns_limit_k_min -30
_diffrn_reflns_limit_l_max 13
_diffrn_reflns_limit_l_min -13
_diffrn_reflns_number 76962
_diffrn_reflns_theta_full 25
_diffrn_reflns_theta_max 25.35
_diffrn_reflns_theta_min 1.99
_diffrn_source 'fine-focus sealed tube'
_exptl_absorpt_coefficient_mu 0.356
_exptl_absorpt_correction_T_max 0.9824
_exptl_absorpt_correction_T_min 0.9486
_exptl_absorpt_correction_type multi-scan
_exptl_absorpt_process_details '(SADABS; Bruker, 2007)'
_exptl_crystal_colour green
_exptl_crystal_density_diffrn 1.221
_exptl_crystal_description plate
_exptl_crystal_F_000 1936
_exptl_crystal_size_max 0.15
_exptl_crystal_size_mid 0.1
_exptl_crystal_size_min 0.05
_refine_diff_density_max 0.401
_refine_diff_density_min -0.378
_refine_diff_density_rms 0.065
_refine_ls_abs_structure_details 'Flack H D (1983), Acta Cryst. A39, 876-881'
_refine_ls_abs_structure_Flack 0.06(4)
_refine_ls_extinction_coef 0.0049(5)
_refine_ls_extinction_expression Fc^*^=kFc[1+0.001xFc^2^\l^3^/sin(2\q)]^-1/4^
_refine_ls_extinction_method SHELXL
_refine_ls_goodness_of_fit_ref 1
_refine_ls_hydrogen_treatment constr
_refine_ls_matrix_type full
_refine_ls_number_parameters 579
_refine_ls_number_reflns 4716
_refine_ls_number_restraints 1
_refine_ls_restrained_S_all 1
_refine_ls_R_factor_all 0.1826
_refine_ls_R_factor_gt 0.0696
_refine_ls_shift/su_max 0.001
_refine_ls_shift/su_mean 0
_refine_ls_structure_factor_coef Fsqd
_refine_ls_weighting_details 'calc w=1/[\s^2^(Fo^2^)+(0.0390P)^2^+0.0000P] where P=(Fo^2^+2Fc^2^)/3'
_refine_ls_weighting_scheme calc
_refine_ls_wR_factor_gt 0.0937
_refine_ls_wR_factor_ref 0.1246
_reflns_number_gt 2325
_reflns_number_total 4716
_reflns_threshold_expression >2\s(I)
_cod_data_source_file ja308915x_si_003.cif
_cod_data_source_block ben04_0ma
_cod_original_cell_volume 4932.7(11)
_cod_database_code 4119476

loop_
_symmetry_equiv_pos_as_xyz
'x, y, z'
'-x, -y, z+1/2'
'-x+1/2, y+1/2, z+1/2'
'x+1/2, -y+1/2, z'

loop_
_atom_site_label
_atom_site_type_symbol
_atom_site_fract_x
_atom_site_fract_y
_atom_site_fract_z
_atom_site_U_iso_or_equiv
_atom_site_adp_type
_atom_site_occupancy
_atom_site_symmetry_multiplicity
_atom_site_calc_flag
_atom_site_refinement_flags
C1 C 0.3502(6) -0.1161(4) -0.2528(7) 0.035(3) Uani 1 1 d .
C2 C 0.3421(5) -0.1196(4) -0.3903(7) 0.054(3) Uani 1 1 d .
H2A H 0.3903 -0.108 -0.4279 0.081 Uiso 1 1 calc R
H2B H 0.2994 -0.097 -0.4165 0.081 Uiso 1 1 calc R
H2C H 0.3313 -0.1559 -0.4134 0.081 Uiso 1 1 calc R
C3 C 0.4090(5) -0.1574(4) -0.2100(9) 0.048(3) Uani 1 1 d .
H3A H 0.4075 -0.1596 -0.1227 0.072 Uiso 1 1 calc R
H3B H 0.4612 -0.1472 -0.2356 0.072 Uiso 1 1 calc R
H3C H 0.3959 -0.1916 -0.2443 0.072 Uiso 1 1 calc R
C4 C 0.2713(5) -0.1293(4) -0.1956(8) 0.037(3) Uani 1 1 d .
C5 C 0.2340(6) -0.1800(4) -0.2220(9) 0.045(3) Uani 1 1 d .
H5A H 0.2219 -0.1981 -0.1471 0.068 Uiso 1 1 calc R
H5B H 0.2693 -0.2017 -0.2696 0.068 Uiso 1 1 calc R
H5C H 0.1862 -0.174 -0.267 0.068 Uiso 1 1 calc R
C6 C 0.1650(5) -0.1051(4) -0.0706(9) 0.038(3) Uani 1 1 d .
H6A H 0.1296 -0.1212 -0.1297 0.046 Uiso 1 1 calc R
H6B H 0.1712 -0.1297 -0.0029 0.046 Uiso 1 1 calc R
C7 C 0.1328(5) -0.0542(4) -0.0278(7) 0.032(2) Uani 1 1 d .
H7A H 0.1137 -0.0335 -0.0965 0.039 Uiso 1 1 calc R
H7B H 0.0888 -0.0606 0.0268 0.039 Uiso 1 1 calc R
C8 C 0.1722(5) 0.0307(4) 0.0481(8) 0.042(3) Uani 1 1 d .
H8A H 0.2112 0.0487 0.0982 0.05 Uiso 1 1 calc R
H8B H 0.1216 0.0331 0.0892 0.05 Uiso 1 1 calc R
C9 C 0.1669(5) 0.0582(3) -0.0719(8) 0.026(2) Uani 1 1 d .
C10 C 0.1259(5) 0.1047(4) -0.0825(10) 0.038(2) Uani 1 1 d .
H10 H 0.0971 0.1188 -0.0177 0.046 Uiso 1 1 calc R
C11 C 0.1289(5) 0.1293(4) -0.1921(10) 0.042(3) Uani 1 1 d .
H11 H 0.102 0.1614 -0.2034 0.051 Uiso 1 1 calc R
C12 C 0.1705(5) 0.1080(4) -0.2855(9) 0.041(3) Uani 1 1 d .
H12 H 0.1734 0.1254 -0.3603 0.049 Uiso 1 1 calc R
C13 C 0.2073(6) 0.0613(4) -0.2679(8) 0.036(2) Uani 1 1 d .
C14 C 0.2511(5) 0.0350(4) -0.3669(8) 0.047(3) Uani 1 1 d .
H14A H 0.3052 0.0301 -0.3428 0.071 Uiso 1 1 calc R
H14B H 0.2491 0.057 -0.4386 0.071 Uiso 1 1 calc R
H14C H 0.2277 0.0008 -0.384 0.071 Uiso 1 1 calc R
C15 C 0.2061(5) -0.0478(4) 0.1564(7) 0.033(2) Uani 1 1 d .
H15A H 0.1677 -0.0328 0.2124 0.04 Uiso 1 1 calc R
H15B H 0.1977 -0.0861 0.1526 0.04 Uiso 1 1 calc R
C16 C 0.2853(6) -0.0372(3) 0.2020(7) 0.033(2) Uani 1 1 d .
C17 C 0.2986(5) -0.0249(4) 0.3192(7) 0.037(2) Uani 1 1 d .
H17 H 0.2564 -0.0201 0.3725 0.045 Uiso 1 1 calc R
C18 C 0.3737(6) -0.0194(4) 0.3593(8) 0.049(3) Uani 1 1 d .
H18 H 0.3844 -0.0104 0.4399 0.059 Uiso 1 1 calc R
C19 C 0.4325(6) -0.0274(4) 0.2784(8) 0.044(3) Uani 1 1 d .
H19 H 0.4847 -0.0258 0.3049 0.053 Uiso 1 1 calc R
C20 C 0.4174(6) -0.0379(4) 0.1598(9) 0.046(3) Uani 1 1 d .
C21 C 0.4809(5) -0.0458(4) 0.0729(8) 0.055(3) Uani 1 1 d .
H21A H 0.4768 -0.0809 0.0379 0.083 Uiso 1 1 calc R
H21B H 0.5309 -0.0423 0.1136 0.083 Uiso 1 1 calc R
H21C H 0.4772 -0.0194 0.0096 0.083 Uiso 1 1 calc R
C22 C 0.0547(5) 0.0931(4) 0.3088(7) 0.029(2) Uani 1 1 d .
C23 C 0.0011(5) 0.0837(4) 0.2152(7) 0.030(2) Uani 1 1 d .
H23 H -0.0159 0.1124 0.1682 0.037 Uiso 1 1 calc R
C24 C -0.0277(6) 0.0338(4) 0.1896(8) 0.037(3) Uani 1 1 d .
H24 H -0.0629 0.0289 0.1254 0.044 Uiso 1 1 calc R
C25 C -0.0048(5) -0.0083(4) 0.2575(8) 0.040(3) Uani 1 1 d .
H25 H -0.0251 -0.0423 0.2423 0.048 Uiso 1 1 calc R
C26 C 0.0482(5) -0.0005(4) 0.3485(7) 0.031(2) Uani 1 1 d .
H26 H 0.0657 -0.0292 0.3954 0.037 Uiso 1 1 calc R
C27 C 0.0753(5) 0.0493(4) 0.3702(8) 0.035(3) Uani 1 1 d .
H27 H 0.1115 0.0535 0.4334 0.042 Uiso 1 1 calc R
C28 C 0.1780(5) 0.1510(4) 0.3764(7) 0.029(2) Uani 1 1 d .
C29 C 0.2300(6) 0.1160(4) 0.3277(8) 0.037(3) Uani 1 1 d .
H29 H 0.2103 0.0886 0.2792 0.044 Uiso 1 1 calc R
C30 C 0.3104(6) 0.1186(4) 0.3453(8) 0.044(3) Uani 1 1 d .
H30 H 0.344 0.0938 0.309 0.053 Uiso 1 1 calc R
C31 C 0.3392(5) 0.1579(4) 0.4168(11) 0.054(3) Uani 1 1 d .
H31 H 0.3936 0.1611 0.428 0.064 Uiso 1 1 calc R
C32 C 0.2905(6) 0.1925(4) 0.4714(8) 0.049(3) Uani 1 1 d .
H32 H 0.3103 0.218 0.5251 0.059 Uiso 1 1 calc R
C33 C 0.2101(6) 0.1901(4) 0.4476(7) 0.038(3) Uani 1 1 d .
H33 H 0.177 0.2159 0.4813 0.046 Uiso 1 1 calc R
C34 C 0.0347(5) 0.1754(4) 0.4534(7) 0.031(2) Uani 1 1 d .
C35 C 0.0174(6) 0.2283(4) 0.4674(8) 0.046(3) Uani 1 1 d .
H35 H 0.0325 0.2521 0.4065 0.055 Uiso 1 1 calc R
C36 C -0.0218(5) 0.2480(4) 0.5683(9) 0.048(3) Uani 1 1 d .
H36 H -0.0299 0.2846 0.5774 0.057 Uiso 1 1 calc R
C37 C -0.0474(6) 0.2143(5) 0.6510(9) 0.050(3) Uani 1 1 d .
H37 H -0.0762 0.2274 0.7168 0.06 Uiso 1 1 calc R
C38 C -0.0332(5) 0.1614(4) 0.6437(8) 0.042(3) Uani 1 1 d .
H38 H -0.0516 0.1378 0.7027 0.05 Uiso 1 1 calc R
C39 C 0.0098(5) 0.1438(4) 0.5450(8) 0.031(2) Uani 1 1 d .
H39 H 0.0225 0.1076 0.5414 0.037 Uiso 1 1 calc R
C40 C 0.0763(6) 0.1903(4) 0.2213(8) 0.035(3) Uani 1 1 d .
C41 C 0.1366(5) 0.2010(4) 0.1447(8) 0.039(3) Uani 1 1 d .
H41 H 0.187 0.1888 0.1646 0.047 Uiso 1 1 calc R
C42 C 0.1265(7) 0.2288(4) 0.0397(9) 0.051(3) Uani 1 1 d .
H42 H 0.1697 0.2345 -0.011 0.061 Uiso 1 1 calc R
C43 C 0.0552(7) 0.2485(4) 0.0069(9) 0.054(3) Uani 1 1 d .
H43 H 0.0486 0.2677 -0.0651 0.065 Uiso 1 1 calc R
C44 C -0.0057(7) 0.2395(4) 0.0822(10) 0.055(3) Uani 1 1 d .
H44 H -0.0555 0.2528 0.0624 0.066 Uiso 1 1 calc R
C45 C 0.0040(6) 0.2107(4) 0.1886(10) 0.050(3) Uani 1 1 d .
H45 H -0.0393 0.205 0.2392 0.06 Uiso 1 1 calc R
C47 C 0.3892(5) 0.1177(4) -0.0846(10) 0.042(2) Uani 1 1 d .
C48 C 0.3219(6) 0.1439(4) -0.0219(9) 0.061(3) Uani 1 1 d .
H48A H 0.2787 0.1481 -0.0779 0.092 Uiso 1 1 calc R
H48B H 0.3381 0.1785 0.0072 0.092 Uiso 1 1 calc R
H48C H 0.3053 0.1223 0.0457 0.092 Uiso 1 1 calc R
C49 C 0.4126(6) 0.1478(4) -0.1957(9) 0.056(3) Uani 1 1 d .
H49A H 0.4583 0.1313 -0.2315 0.084 Uiso 1 1 calc R
H49B H 0.4248 0.1841 -0.1742 0.084 Uiso 1 1 calc R
H49C H 0.3698 0.1474 -0.2533 0.084 Uiso 1 1 calc R
C50 C 0.4565(6) 0.1126(4) 0.0025(8) 0.047(3) Uani 1 1 d .
H50A H 0.4975 0.0912 -0.0334 0.071 Uiso 1 1 calc R
H50B H 0.4384 0.0959 0.0762 0.071 Uiso 1 1 calc R
H50C H 0.477 0.1476 0.0209 0.071 Uiso 1 1 calc R
C51 C 0.1396(6) -0.1374(4) 0.4488(9) 0.057(3) Uani 1 1 d .
H51A H 0.1727 -0.1088 0.4773 0.085 Uiso 1 1 calc R
H51B H 0.108 -0.1507 0.5151 0.085 Uiso 1 1 calc R
H51C H 0.1056 -0.1244 0.3854 0.085 Uiso 1 1 calc R
C52 C 0.1893(7) -0.1810(4) 0.4009(10) 0.065(3) Uani 1 1 d .
H52A H 0.228 -0.1912 0.4618 0.078 Uiso 1 1 calc R
H52B H 0.1566 -0.212 0.384 0.078 Uiso 1 1 calc R
C53 C 0.2817(8) -0.2029(5) 0.2511(10) 0.078(4) Uani 1 1 d .
H53A H 0.2543 -0.2362 0.2345 0.093 Uiso 1 1 calc R
H53B H 0.3214 -0.2098 0.3129 0.093 Uiso 1 1 calc R
C54 C 0.3204(7) -0.1843(4) 0.1401(11) 0.082(4) Uani 1 1 d .
H54A H 0.2832 -0.1848 0.0739 0.123 Uiso 1 1 calc R
H54B H 0.3641 -0.2073 0.1213 0.123 Uiso 1 1 calc R
H54C H 0.3393 -0.1484 0.1519 0.123 Uiso 1 1 calc R
N1 N 0.2420(4) -0.0938(3) -0.1267(6) 0.032(2) Uani 1 1 d .
N2 N 0.1938(4) -0.0246(3) 0.0351(6) 0.0305(18) Uani 1 1 d .
N3 N 0.2076(4) 0.0359(3) -0.1597(7) 0.036(2) Uani 1 1 d .
N4 N 0.3428(4) -0.0436(3) 0.1234(6) 0.030(2) Uani 1 1 d .
O1 O 0.3480(3) 0.0330(2) -0.0316(5) 0.0388(18) Uani 1 1 d .
O2 O 0.3687(3) 0.0673(3) -0.1320(5) 0.0435(19) Uani 1 1 d .
O3 O 0.2281(4) -0.1654(3) 0.2947(6) 0.059(2) Uani 1 1 d .
B1 B 0.0857(6) 0.1517(5) 0.3396(10) 0.035(3) Uani 1 1 d .
S1 S 0.38369(13) -0.05161(10) -0.2131(2) 0.0388(7) Uani 1 1 d .
Mn1 Mn 0.29427(7) -0.02615(5) -0.08015(12) 0.0318(4) Uani 1 1 d .

loop_
_atom_site_aniso_label
_atom_site_aniso_U_11
_atom_site_aniso_U_22
_atom_site_aniso_U_33
_atom_site_aniso_U_23
_atom_site_aniso_U_13
_atom_site_aniso_U_12
C1 0.041(6) 0.049(7) 0.014(5) -0.004(4) 0.016(4) 0.022(6)
C2 0.031(6) 0.095(9) 0.035(6) 0.000(6) -0.001(5) 0.003(6)
C3 0.034(6) 0.057(7) 0.053(6) -0.011(6) -0.001(6) 0.008(6)
C4 0.027(6) 0.063(8) 0.019(5) 0.003(5) -0.003(5) -0.005(5)
C5 0.046(7) 0.045(7) 0.045(6) -0.006(6) 0.003(6) 0.004(6)
C6 0.014(5) 0.075(8) 0.026(5) -0.003(6) 0.006(5) -0.010(5)
C7 0.027(6) 0.042(6) 0.029(5) 0.000(5) -0.002(4) 0.000(5)
C8 0.029(6) 0.057(8) 0.039(6) -0.010(6) -0.013(5) -0.003(6)
C9 0.026(5) 0.032(6) 0.020(5) -0.004(6) -0.009(5) -0.002(4)
C10 0.028(6) 0.051(7) 0.036(6) -0.005(7) -0.014(6) -0.006(5)
C11 0.030(6) 0.029(6) 0.068(8) -0.005(6) -0.014(6) 0.003(5)
C12 0.040(7) 0.042(8) 0.041(6) 0.012(6) -0.007(5) 0.000(6)
C13 0.027(6) 0.042(7) 0.039(6) -0.001(5) 0.000(5) -0.007(6)
C14 0.025(5) 0.090(9) 0.027(5) 0.010(6) -0.006(5) 0.010(6)
C15 0.023(5) 0.058(7) 0.019(5) 0.006(4) 0.003(4) -0.002(6)
C16 0.046(7) 0.032(7) 0.021(5) 0.005(4) -0.007(5) 0.002(5)
C17 0.028(6) 0.051(7) 0.033(5) 0.003(5) 0.007(5) -0.001(6)
C18 0.042(7) 0.075(9) 0.030(6) -0.006(6) -0.024(5) -0.008(7)
C19 0.033(6) 0.061(7) 0.038(6) 0.011(6) -0.015(5) -0.011(6)
C20 0.033(6) 0.061(9) 0.044(7) 0.011(6) -0.013(5) -0.003(6)
C21 0.025(6) 0.100(10) 0.041(6) 0.018(6) 0.007(5) 0.004(6)
C22 0.020(5) 0.043(7) 0.024(5) -0.002(5) 0.005(4) -0.005(5)
C23 0.017(5) 0.053(7) 0.021(5) 0.004(5) 0.006(4) 0.005(5)
C24 0.032(6) 0.058(8) 0.021(5) -0.010(6) 0.006(4) 0.002(6)
C25 0.023(6) 0.045(7) 0.052(7) 0.001(6) 0.014(5) -0.010(5)
C26 0.018(6) 0.047(7) 0.028(5) 0.001(5) 0.004(4) 0.013(5)
C27 0.032(6) 0.042(7) 0.030(5) -0.003(5) 0.006(4) -0.005(6)
C28 0.024(6) 0.049(7) 0.012(5) 0.001(5) -0.002(4) 0.000(5)
C29 0.044(7) 0.034(7) 0.033(6) -0.007(5) -0.005(5) -0.004(6)
C30 0.040(8) 0.044(7) 0.047(6) -0.012(5) 0.007(5) -0.001(6)
C31 0.019(6) 0.078(9) 0.064(7) -0.014(8) -0.002(7) 0.001(6)
C32 0.034(7) 0.069(8) 0.044(6) -0.009(6) -0.006(6) -0.016(7)
C33 0.032(6) 0.056(7) 0.026(6) 0.001(5) 0.002(5) 0.000(6)
C34 0.016(5) 0.042(7) 0.034(7) 0.004(5) -0.009(4) 0.002(5)
C35 0.042(7) 0.055(8) 0.041(7) 0.010(6) -0.002(5) 0.004(6)
C36 0.040(7) 0.056(8) 0.047(7) -0.003(7) 0.006(6) 0.009(6)
C37 0.038(7) 0.071(9) 0.041(7) 0.002(7) 0.009(6) -0.005(7)
C38 0.019(6) 0.067(9) 0.039(6) 0.018(6) 0.004(5) -0.007(6)
C39 0.021(6) 0.049(7) 0.022(5) -0.003(5) -0.009(4) 0.003(5)
C40 0.029(6) 0.049(7) 0.026(6) -0.009(5) -0.009(5) -0.007(5)
C41 0.028(6) 0.061(8) 0.027(6) -0.001(5) 0.001(5) -0.007(5)
C42 0.061(9) 0.058(8) 0.034(7) -0.002(6) 0.009(6) -0.007(7)
C43 0.065(9) 0.055(8) 0.042(7) 0.010(6) -0.017(7) -0.008(7)
C44 0.042(7) 0.052(9) 0.071(9) 0.005(7) -0.017(7) -0.004(6)
C45 0.039(8) 0.055(8) 0.056(7) 0.011(6) -0.017(6) -0.012(6)
C47 0.033(6) 0.047(7) 0.044(6) -0.006(7) -0.011(6) 0.000(5)
C48 0.045(8) 0.065(8) 0.073(8) -0.012(7) 0.003(6) 0.003(7)
C49 0.043(7) 0.063(8) 0.062(8) 0.022(7) 0.006(6) 0.005(6)
C50 0.032(7) 0.048(8) 0.062(8) -0.009(6) 0.005(6) -0.003(6)
C51 0.049(7) 0.078(8) 0.044(7) 0.003(6) -0.009(5) 0.010(7)
C52 0.062(8) 0.093(9) 0.039(8) 0.004(7) -0.017(6) -0.004(7)
C53 0.094(11) 0.081(10) 0.057(9) 0.003(7) 0.012(8) 0.041(9)
C54 0.103(12) 0.075(10) 0.068(9) -0.004(7) 0.012(8) 0.029(8)
N1 0.024(5) 0.047(6) 0.027(4) -0.001(4) 0.007(4) 0.002(4)
N2 0.020(4) 0.042(5) 0.030(4) 0.005(4) -0.008(3) 0.004(4)
N3 0.020(4) 0.054(6) 0.035(5) 0.000(4) -0.002(4) -0.003(5)
N4 0.010(4) 0.057(6) 0.024(4) 0.004(4) 0.002(4) -0.004(4)
O1 0.029(4) 0.057(5) 0.031(4) 0.007(4) -0.001(3) 0.001(4)
O2 0.034(4) 0.059(6) 0.037(4) -0.001(4) -0.001(3) -0.007(4)
O3 0.052(5) 0.078(6) 0.046(4) 0.009(4) 0.000(4) 0.004(4)
B1 0.021(7) 0.049(9) 0.035(7) 0.011(6) 0.005(5) 0.014(6)
S1 0.0237(14) 0.0540(18) 0.0387(15) -0.0046(14) 0.0090(12) -0.0031(14)
Mn1 0.0200(7) 0.0481(9) 0.0273(7) -0.0013(9) 0.0027(8) 0.0021(8)

loop_
_atom_type_symbol
_atom_type_description
_atom_type_scat_dispersion_real
_atom_type_scat_dispersion_imag
_atom_type_scat_source
C C 0.0033 0.0016 'International Tables Vol C Tables 4.2.6.8 and 6.1.1.4'
H H 0 0 'International Tables Vol C Tables 4.2.6.8 and 6.1.1.4'
N N 0.0061 0.0033 'International Tables Vol C Tables 4.2.6.8 and 6.1.1.4'
O O 0.0106 0.006 'International Tables Vol C Tables 4.2.6.8 and 6.1.1.4'
B B 0.0013 0.0007 'International Tables Vol C Tables 4.2.6.8 and 6.1.1.4'
S S 0.1246 0.1234 'International Tables Vol C Tables 4.2.6.8 and 6.1.1.4'
Mn Mn 0.3368 0.7283 'International Tables Vol C Tables 4.2.6.8 and 6.1.1.4'

loop_
_geom_angle_atom_site_label_1
_geom_angle_atom_site_label_2
_geom_angle_atom_site_label_3
_geom_angle
C3 C1 C4 107.8(7)
C3 C1 C2 109.4(7)
C4 C1 C2 108.7(8)
C3 C1 S1 109.6(7)
C4 C1 S1 112.3(6)
C2 C1 S1 109.0(7)
C1 C2 H2A 109.5
C1 C2 H2B 109.5
H2A C2 H2B 109.5
C1 C2 H2C 109.5
H2A C2 H2C 109.5
H2B C2 H2C 109.5
C1 C3 H3A 109.5
C1 C3 H3B 109.5
H3A C3 H3B 109.5
C1 C3 H3C 109.5
H3A C3 H3C 109.5
H3B C3 H3C 109.5
N1 C4 C5 124.4(9)
N1 C4 C1 116.2(9)
C5 C4 C1 119.5(9)
C4 C5 H5A 109.5
C4 C5 H5B 109.5
H5A C5 H5B 109.5
C4 C5 H5C 109.5
H5A C5 H5C 109.5
H5B C5 H5C 109.5
C7 C6 N1 107.2(7)
C7 C6 H6A 110.3
N1 C6 H6A 110.3
C7 C6 H6B 110.3
N1 C6 H6B 110.3
H6A C6 H6B 108.5
N2 C7 C6 109.5(7)
N2 C7 H7A 109.8
C6 C7 H7A 109.8
N2 C7 H7B 109.8
C6 C7 H7B 109.8
H7A C7 H7B 108.2
N2 C8 C9 111.8(7)
N2 C8 H8A 109.3
C9 C8 H8A 109.3
N2 C8 H8B 109.3
C9 C8 H8B 109.3
H8A C8 H8B 107.9
N3 C9 C10 124.7(9)
N3 C9 C8 115.1(8)
C10 C9 C8 120.0(9)
C11 C10 C9 116.5(10)
C11 C10 H10 121.8
C9 C10 H10 121.8
C10 C11 C12 121.0(9)
C10 C11 H11 119.5
C12 C11 H11 119.5
C13 C12 C11 118.5(9)
C13 C12 H12 120.8
C11 C12 H12 120.8
C12 C13 N3 122.6(9)
C12 C13 C14 121.1(9)
N3 C13 C14 116.2(9)
C13 C14 H14A 109.5
C13 C14 H14B 109.5
H14A C14 H14B 109.5
C13 C14 H14C 109.5
H14A C14 H14C 109.5
H14B C14 H14C 109.5
C16 C15 N2 111.9(7)
C16 C15 H15A 109.2
N2 C15 H15A 109.2
C16 C15 H15B 109.2
N2 C15 H15B 109.2
H15A C15 H15B 107.9
N4 C16 C17 122.4(9)
N4 C16 C15 115.8(7)
C17 C16 C15 121.7(8)
C16 C17 C18 119.5(9)
C16 C17 H17 120.2
C18 C17 H17 120.2
C19 C18 C17 117.6(8)
C19 C18 H18 121.2
C17 C18 H18 121.2
C18 C19 C20 121.6(9)
C18 C19 H19 119.2
C20 C19 H19 119.2
N4 C20 C19 119.3(9)
N4 C20 C21 119.4(8)
C19 C20 C21 121.3(9)
C20 C21 H21A 109.5
C20 C21 H21B 109.5
H21A C21 H21B 109.5
C20 C21 H21C 109.5
H21A C21 H21C 109.5
H21B C21 H21C 109.5
C27 C22 C23 114.0(9)
C27 C22 B1 124.2(8)
C23 C22 B1 121.8(9)
C24 C23 C22 122.6(9)
C24 C23 H23 118.7
C22 C23 H23 118.7
C25 C24 C23 119.7(9)
C25 C24 H24 120.1
C23 C24 H24 120.1
C24 C25 C26 119.0(9)
C24 C25 H25 120.5
C26 C25 H25 120.5
C27 C26 C25 119.2(9)
C27 C26 H26 120.4
C25 C26 H26 120.4
C22 C27 C26 125.4(9)
C22 C27 H27 117.3
C26 C27 H27 117.3
C29 C28 C33 115.5(9)
C29 C28 B1 122.6(8)
C33 C28 B1 121.4(9)
C28 C29 C30 124.0(9)
C28 C29 H29 118
C30 C29 H29 118
C31 C30 C29 118.2(9)
C31 C30 H30 120.9
C29 C30 H30 120.9
C32 C31 C30 120.6(9)
C32 C31 H31 119.7
C30 C31 H31 119.7
C31 C32 C33 119.6(9)
C31 C32 H32 120.2
C33 C32 H32 120.2
C28 C33 C32 122.0(9)
C28 C33 H33 119
C32 C33 H33 119
C39 C34 C35 114.7(8)
C39 C34 B1 121.7(8)
C35 C34 B1 123.6(9)
C34 C35 C36 122.6(9)
C34 C35 H35 118.7
C36 C35 H35 118.7
C37 C36 C35 119.1(10)
C37 C36 H36 120.5
C35 C36 H36 120.5
C36 C37 C38 121.9(10)
C36 C37 H37 119
C38 C37 H37 119
C37 C38 C39 117.1(9)
C37 C38 H38 121.5
C39 C38 H38 121.5
C34 C39 C38 124.4(9)
C34 C39 H39 117.8
C38 C39 H39 117.8
C41 C40 C45 115.9(9)
C41 C40 B1 122.8(9)
C45 C40 B1 121.1(9)
C40 C41 C42 122.4(9)
C40 C41 H41 118.8
C42 C41 H41 118.8
C43 C42 C41 121.7(10)
C43 C42 H42 119.1
C41 C42 H42 119.1
C44 C43 C42 117.4(10)
C44 C43 H43 121.3
C42 C43 H43 121.3
C43 C44 C45 121.2(11)
C43 C44 H44 119.4
C45 C44 H44 119.4
C40 C45 C44 121.3(10)
C40 C45 H45 119.3
C44 C45 H45 119.3
O2 C47 C49 102.5(8)
O2 C47 C48 112.2(8)
C49 C47 C48 111.2(8)
O2 C47 C50 110.5(8)
C49 C47 C50 111.4(8)
C48 C47 C50 109.0(8)
C47 C48 H48A 109.5
C47 C48 H48B 109.5
H48A C48 H48B 109.5
C47 C48 H48C 109.5
H48A C48 H48C 109.5
H48B C48 H48C 109.5
C47 C49 H49A 109.5
C47 C49 H49B 109.5
H49A C49 H49B 109.5
C47 C49 H49C 109.5
H49A C49 H49C 109.5
H49B C49 H49C 109.5
C47 C50 H50A 109.5
C47 C50 H50B 109.5
H50A C50 H50B 109.5
C47 C50 H50C 109.5
H50A C50 H50C 109.5
H50B C50 H50C 109.5
C52 C51 H51A 109.5
C52 C51 H51B 109.5
H51A C51 H51B 109.5
C52 C51 H51C 109.5
H51A C51 H51C 109.5
H51B C51 H51C 109.5
O3 C52 C51 111.1(9)
O3 C52 H52A 109.4
C51 C52 H52A 109.4
O3 C52 H52B 109.4
C51 C52 H52B 109.4
H52A C52 H52B 108
O3 C53 C54 111.4(9)
O3 C53 H53A 109.3
C54 C53 H53A 109.3
O3 C53 H53B 109.3
C54 C53 H53B 109.3
H53A C53 H53B 108
C53 C54 H54A 109.5
C53 C54 H54B 109.5
H54A C54 H54B 109.5
C53 C54 H54C 109.5
H54A C54 H54C 109.5
H54B C54 H54C 109.5
C4 N1 C6 117.5(8)
C4 N1 Mn1 125.4(7)
C6 N1 Mn1 117.0(6)
C8 N2 C7 111.0(7)
C8 N2 C15 109.0(7)
C7 N2 C15 109.6(7)
C8 N2 Mn1 106.2(5)
C7 N2 Mn1 106.2(5)
C15 N2 Mn1 114.9(5)
C9 N3 C13 116.7(8)
C9 N3 Mn1 109.9(6)
C13 N3 Mn1 130.7(7)
C16 N4 C20 119.5(8)
C16 N4 Mn1 109.5(5)
C20 N4 Mn1 125.4(6)
O2 O1 Mn1 112.4(4)
C47 O2 O1 108.0(6)
C53 O3 C52 114.0(8)
C22 B1 C28 111.2(8)
C22 B1 C40 110.1(8)
C28 B1 C40 107.5(8)
C22 B1 C34 108.9(8)
C28 B1 C34 108.9(8)
C40 B1 C34 110.3(8)
C1 S1 Mn1 102.0(3)
O1 Mn1 N1 175.7(3)
O1 Mn1 N2 102.2(3)
N1 Mn1 N2 79.1(3)
O1 Mn1 S1 94.9(2)
N1 Mn1 S1 83.6(2)
N2 Mn1 S1 162.6(2)
O1 Mn1 N3 83.2(3)
N1 Mn1 N3 101.1(3)
N2 Mn1 N3 72.8(3)
S1 Mn1 N3 112.4(2)
O1 Mn1 N4 72.9(2)
N1 Mn1 N4 103.7(3)
N2 Mn1 N4 74.0(2)
S1 Mn1 N4 109.13(18)
N3 Mn1 N4 133.3(3)

loop_
_geom_bond_atom_site_label_1
_geom_bond_atom_site_label_2
_geom_bond_distance
C1 C3 1.538(12)
C1 C4 1.543(12)
C1 C2 1.550(11)
C1 S1 1.800(10)
C2 H2A 0.98
C2 H2B 0.98
C2 H2C 0.98
C3 H3A 0.98
C3 H3B 0.98
C3 H3C 0.98
C4 N1 1.292(10)
C4 C5 1.475(12)
C5 H5A 0.98
C5 H5B 0.98
C5 H5C 0.98
C6 C7 1.492(11)
C6 N1 1.500(9)
C6 H6A 0.99
C6 H6B 0.99
C7 N2 1.473(10)
C7 H7A 0.99
C7 H7B 0.99
C8 N2 1.467(10)
C8 C9 1.518(12)
C8 H8A 0.99
C8 H8B 0.99
C9 N3 1.335(11)
C9 C10 1.386(11)
C10 C11 1.381(13)
C10 H10 0.95
C11 C12 1.381(12)
C11 H11 0.95
C12 C13 1.364(12)
C12 H12 0.95
C13 N3 1.373(10)
C13 C14 1.501(12)
C14 H14A 0.98
C14 H14B 0.98
C14 H14C 0.98
C15 C16 1.484(11)
C15 N2 1.496(10)
C15 H15A 0.99
C15 H15B 0.99
C16 N4 1.337(10)
C16 C17 1.369(11)
C17 C18 1.379(12)
C17 H17 0.95
C18 C19 1.376(12)
C18 H18 0.95
C19 C20 1.380(12)
C19 H19 0.95
C20 N4 1.358(10)
C20 C21 1.481(12)
C21 H21A 0.98
C21 H21B 0.98
C21 H21C 0.98
C22 C27 1.358(11)
C22 C23 1.419(11)
C22 B1 1.626(14)
C23 C24 1.395(11)
C23 H23 0.95
C24 C25 1.373(12)
C24 H24 0.95
C25 C26 1.385(11)
C25 H25 0.95
C26 C27 1.375(11)
C26 H26 0.95
C27 H27 0.95
C28 C29 1.379(11)
C28 C33 1.390(11)
C28 B1 1.647(13)
C29 C30 1.403(12)
C29 H29 0.95
C30 C31 1.377(12)
C30 H30 0.95
C31 C32 1.363(12)
C31 H31 0.95
C32 C33 1.414(12)
C32 H32 0.95
C33 H33 0.95
C34 C39 1.374(11)
C34 C35 1.389(12)
C34 B1 1.663(13)
C35 C36 1.410(12)
C35 H35 0.95
C36 C37 1.338(13)
C36 H36 0.95
C37 C38 1.374(13)
C37 H37 0.95
C38 C39 1.406(12)
C38 H38 0.95
C39 H39 0.95
C40 C41 1.377(11)
C40 C45 1.401(12)
C40 B1 1.658(13)
C41 C42 1.386(13)
C41 H41 0.95
C42 C43 1.379(13)
C42 H42 0.95
C43 C44 1.367(13)
C43 H43 0.95
C44 C45 1.410(13)
C44 H44 0.95
C45 H45 0.95
C47 O2 1.434(10)
C47 C49 1.518(13)
C47 C48 1.515(12)
C47 C50 1.524(12)
C48 H48A 0.98
C48 H48B 0.98
C48 H48C 0.98
C49 H49A 0.98
C49 H49B 0.98
C49 H49C 0.98
C50 H50A 0.98
C50 H50B 0.98
C50 H50C 0.98
C51 C52 1.504(12)
C51 H51A 0.98
C51 H51B 0.98
C51 H51C 0.98
C52 O3 1.423(12)
C52 H52A 0.99
C52 H52B 0.99
C53 O3 1.418(11)
C53 C54 1.489(14)
C53 H53A 0.99
C53 H53B 0.99
C54 H54A 0.98
C54 H54B 0.98
C54 H54C 0.98
N1 Mn1 2.015(8)
N2 Mn1 2.163(7)
N3 Mn1 2.354(8)
N4 Mn1 2.471(7)
O1 O2 1.468(7)
O1 Mn1 1.853(6)
S1 Mn1 2.241(3)
